data_7039003
loop_
_publ_author_name
'Zhang, Yuan-Yuan'
'Zhang, Ru-Fen'
'Zhang, Shao-Liang'
'Cheng, Shuang'
'Li, Qian-Li'
'Ma, Chun-Lin'

_publ_section_title
;
 Syntheses, structures and anti-tumor activity of four new organotin(iv)
 carboxylates based on 2-thienylselenoacetic acid.
;
_journal_issue 20
_journal_name_full 'Dalton transactions (Cambridge, England : 2003)'
_journal_page_first 8412
_journal_page_last 8421
_journal_paper_doi 10.1039/c6dt00532b
_journal_volume 45
_journal_year 2016
_chemical_formula_moiety 'C9 H14 O2 S Sn'
_chemical_formula_sum 'C9 H14 O2 S Sn'
_chemical_formula_weight 304.95
_chemical_melting_point ?
_chemical_name_common complex-s1
_chemical_name_systematic
; 
 ? 
;
_space_group_IT_number 14
_symmetry_cell_setting monoclinic
_symmetry_space_group_name_Hall '-P 2ybc'
_symmetry_space_group_name_H-M 'P 1 21/c 1'
_atom_sites_solution_hydrogens geom
_atom_sites_solution_primary direct
_atom_sites_solution_secondary difmap
_audit_creation_method SHELXL-97
_audit_update_record
;
2016-04-11 deposited with the CCDC.
2016-04-12 downloaded from the CCDC.
;
_cell_angle_alpha 90.00
_cell_angle_beta 104.104(2)
_cell_angle_gamma 90.00
_cell_formula_units_Z 4
_cell_length_a 9.5306(8)
_cell_length_b 10.1525(9)
_cell_length_c 13.2324(13)
_cell_measurement_reflns_used 3302
_cell_measurement_temperature 298(2)
_cell_measurement_theta_max 27.283
_cell_measurement_theta_min 2.5585
_cell_volume 1241.76(19)
_computing_cell_refinement 'Bruker SMART'
_computing_data_collection 'Bruker SMART'
_computing_data_reduction 'Bruker SAINT'
_computing_molecular_graphics Diamond
_computing_publication_material 'Bruker SHELXTL'
_computing_structure_refinement 'SHELXL-97 (Sheldrick, 2008)'
_computing_structure_solution 'SHELXS-97 (Sheldrick, 2008)'
_diffrn_ambient_temperature 298(2)
_diffrn_measured_fraction_theta_full 0.995
_diffrn_measured_fraction_theta_max 0.995
_diffrn_measurement_device_type 'CCD area detector'
_diffrn_measurement_method 'phi and omega scans'
_diffrn_radiation_monochromator graphite
_diffrn_radiation_source 'fine-focus sealed tube'
_diffrn_radiation_type MoK\a
_diffrn_radiation_wavelength 0.71073
_diffrn_reflns_av_R_equivalents 0.0418
_diffrn_reflns_av_unetI/netI 0.0339
_diffrn_reflns_limit_h_max 11
_diffrn_reflns_limit_h_min -11
_diffrn_reflns_limit_k_max 11
_diffrn_reflns_limit_k_min -12
_diffrn_reflns_limit_l_max 15
_diffrn_reflns_limit_l_min -9
_diffrn_reflns_number 6078
_diffrn_reflns_theta_full 25.00
_diffrn_reflns_theta_max 25.00
_diffrn_reflns_theta_min 2.56
_exptl_absorpt_coefficient_mu 2.197
_exptl_absorpt_correction_T_max 0.5885
_exptl_absorpt_correction_T_min 0.5052
_exptl_absorpt_correction_type multi-scan
_exptl_absorpt_process_details sadabs
_exptl_crystal_colour colorless
_exptl_crystal_density_diffrn 1.631
_exptl_crystal_density_method 'not measured'
_exptl_crystal_description block
_exptl_crystal_F_000 600
_exptl_crystal_size_max 0.36
_exptl_crystal_size_mid 0.29
_exptl_crystal_size_min 0.27
_refine_diff_density_max 0.850
_refine_diff_density_min -0.949
_refine_diff_density_rms 0.113
_refine_ls_extinction_coef 0.0108(13)
_refine_ls_extinction_expression Fc^*^=kFc[1+0.001xFc^2^\l^3^/sin(2\q)]^-1/4^
_refine_ls_extinction_method SHELXL
_refine_ls_goodness_of_fit_ref 1.022
_refine_ls_hydrogen_treatment constr
_refine_ls_matrix_type full
_refine_ls_number_parameters 122
_refine_ls_number_reflns 2171
_refine_ls_number_restraints 0
_refine_ls_restrained_S_all 1.022
_refine_ls_R_factor_all 0.0562
_refine_ls_R_factor_gt 0.0429
_refine_ls_shift/su_max 0.072
_refine_ls_shift/su_mean 0.007
_refine_ls_structure_factor_coef Fsqd
_refine_ls_weighting_details 'calc w=1/[\s^2^(Fo^2^)+(0.0827P)^2^+0.4266P] where P=(Fo^2^+2Fc^2^)/3'
_refine_ls_weighting_scheme calc
_refine_ls_wR_factor_gt 0.1150
_refine_ls_wR_factor_ref 0.1247
_reflns_number_gt 1749
_reflns_number_total 2171
_reflns_threshold_expression >2sigma(I)
_cod_data_source_file c6dt00532b2.cif
_cod_data_source_block S1
_cod_depositor_comments
;
The following automatic conversions were performed:

'_chemical_melting_point' value 'not measured' was changed to '?' -
the value is undefined or not given.

'_symmetry_cell_setting' value 'Monoclinic' changed to 'monoclinic'
according to
/usr/data/users/saulius/crontab/automatic-downloads/rss-feeds/RSC/lib/dictionaries/cif_core.dic
dictionary named 'cif_core.dic' version 2.4.2 from 2011-04-26.

Automatic conversion script
Id: cif_fix_values 4268 2015-11-12 08:31:59Z antanas 

 Adding full bibliography for 7038999--7039004.cif.
;
_cod_original_sg_symbol_H-M 'P2(1)/c  '
_cod_database_code 7039003

loop_
_symmetry_equiv_pos_as_xyz
'x, y, z'
'-x, y+1/2, -z+1/2'
'-x, -y, -z'
'x, -y-1/2, z-1/2'

loop_
_atom_site_label
_atom_site_type_symbol
_atom_site_fract_x
_atom_site_fract_y
_atom_site_fract_z
_atom_site_U_iso_or_equiv
_atom_site_adp_type
_atom_site_occupancy
_atom_site_symmetry_multiplicity
_atom_site_calc_flag
_atom_site_refinement_flags
Sn1 Sn 0.56251(4) 0.60626(3) 0.22275(3) 0.0569(2) Uani 1 1 d .
S1 S 0.0364(2) 0.8815(2) 0.3711(2) 0.1013(7) Uani 1 1 d .
O1 O 0.4242(5) 0.7967(4) 0.2334(4) 0.0797(12) Uani 1 1 d .
O2 O 0.2872(5) 0.9446(4) 0.2869(4) 0.0851(14) Uani 1 1 d .
C1 C -0.0306(9) 0.8127(11) 0.4640(9) 0.122(4) Uani 1 1 d .
H1 H -0.0943 0.8561 0.4959 0.147 Uiso 1 1 calc R
C2 C 0.0144(14) 0.6926(12) 0.4880(11) 0.143(4) Uani 1 1 d .
H2 H -0.0095 0.6451 0.5416 0.171 Uiso 1 1 calc R
C3 C 0.1034(10) 0.6402(8) 0.4247(8) 0.097(2) Uani 1 1 d .
H3 H 0.1422 0.5557 0.4293 0.117 Uiso 1 1 calc R
C4 C 0.1223(6) 0.7401(6) 0.3535(5) 0.0725(16) Uani 1 1 d .
C5 C 0.2039(8) 0.7223(7) 0.2708(7) 0.091(2) Uani 1 1 d .
H5A H 0.1341 0.7178 0.2040 0.110 Uiso 1 1 calc R
H5B H 0.2528 0.6379 0.2822 0.110 Uiso 1 1 calc R
C6 C 0.3145(7) 0.8257(5) 0.2635(6) 0.0726(16) Uani 1 1 d .
C7 C 0.5843(9) 0.5861(7) 0.3842(5) 0.091(2) Uani 1 1 d .
H7A H 0.6274 0.6644 0.4192 0.136 Uiso 1 1 calc R
H7B H 0.6448 0.5117 0.4095 0.136 Uiso 1 1 calc R
H7C H 0.4907 0.5730 0.3975 0.136 Uiso 1 1 calc R
C8 C 0.3861(7) 0.5252(7) 0.1104(5) 0.0840(18) Uani 1 1 d .
H8A H 0.3196 0.4848 0.1452 0.126 Uiso 1 1 calc R
H8B H 0.4212 0.4601 0.0700 0.126 Uiso 1 1 calc R
H8C H 0.3375 0.5938 0.0654 0.126 Uiso 1 1 calc R
C9 C 0.7007(8) 0.7354(6) 0.1658(6) 0.087(2) Uani 1 1 d .
H9A H 0.6966 0.8217 0.1946 0.130 Uiso 1 1 calc R
H9B H 0.6698 0.7398 0.0911 0.130 Uiso 1 1 calc R
H9C H 0.7982 0.7030 0.1858 0.130 Uiso 1 1 calc R

loop_
_atom_site_aniso_label
_atom_site_aniso_U_11
_atom_site_aniso_U_22
_atom_site_aniso_U_33
_atom_site_aniso_U_23
_atom_site_aniso_U_13
_atom_site_aniso_U_12
Sn1 0.0706(3) 0.0409(3) 0.0630(3) -0.00272(14) 0.0237(2) -0.00449(15)
S1 0.0909(13) 0.0860(13) 0.1284(19) 0.0001(11) 0.0297(13) 0.0165(10)
O1 0.091(3) 0.051(2) 0.108(3) -0.002(2) 0.045(3) -0.001(2)
O2 0.089(3) 0.042(2) 0.136(4) -0.007(2) 0.050(3) -0.002(2)
C1 0.088(5) 0.124(8) 0.166(10) -0.045(8) 0.053(6) -0.032(5)
C2 0.186(10) 0.108(8) 0.167(10) -0.022(7) 0.107(9) -0.061(8)
C3 0.106(5) 0.067(4) 0.128(7) 0.006(4) 0.045(5) 0.000(4)
C4 0.064(3) 0.053(3) 0.100(4) -0.006(3) 0.019(3) -0.012(3)
C5 0.100(5) 0.061(4) 0.123(6) -0.016(4) 0.047(4) -0.022(3)
C6 0.085(4) 0.043(3) 0.097(4) -0.003(3) 0.037(4) 0.000(3)
C7 0.120(6) 0.085(5) 0.063(4) -0.002(3) 0.015(4) -0.004(4)
C8 0.090(4) 0.079(4) 0.078(4) -0.013(3) 0.011(3) -0.005(4)
C9 0.104(5) 0.049(3) 0.122(6) 0.009(4) 0.056(4) -0.012(3)

loop_
_atom_type_symbol
_atom_type_description
_atom_type_scat_dispersion_real
_atom_type_scat_dispersion_imag
_atom_type_scat_source
C C 0.0033 0.0016 'International Tables Vol C Tables 4.2.6.8 and 6.1.1.4'
H H 0.0000 0.0000 'International Tables Vol C Tables 4.2.6.8 and 6.1.1.4'
O O 0.0106 0.0060 'International Tables Vol C Tables 4.2.6.8 and 6.1.1.4'
S S 0.1246 0.1234 'International Tables Vol C Tables 4.2.6.8 and 6.1.1.4'
Sn Sn -0.6537 1.4246 'International Tables Vol C Tables 4.2.6.8 and 6.1.1.4'

loop_
_geom_angle_atom_site_label_1
_geom_angle_atom_site_label_2
_geom_angle_atom_site_label_3
_geom_angle
_geom_angle_site_symmetry_1
_geom_angle_site_symmetry_3
C7 Sn1 C8 122.6(3) . .
C7 Sn1 C9 120.3(3) . .
C8 Sn1 C9 116.5(3) . .
C7 Sn1 O2 94.7(3) . 2_645
C8 Sn1 O2 94.9(2) . 2_645
C9 Sn1 O2 88.3(2) . 2_645
C7 Sn1 O1 86.4(2) . .
C8 Sn1 O1 90.0(2) . .
C9 Sn1 O1 85.4(2) . .
O2 Sn1 O1 173.26(14) 2_645 .
C1 S1 C4 91.8(5) . .
C6 O1 Sn1 137.6(4) . .
C6 O2 Sn1 120.8(4) . 2_655
C2 C1 S1 114.1(9) . .
C1 C2 C3 114.3(10) . .
C4 C3 C2 108.1(8) . .
C3 C4 C5 124.6(6) . .
C3 C4 S1 111.6(6) . .
C5 C4 S1 123.7(5) . .
C4 C5 C6 117.3(6) . .
O1 C6 O2 122.3(6) . .
O1 C6 C5 120.8(5) . .
O2 C6 C5 116.9(6) . .

loop_
_geom_bond_atom_site_label_1
_geom_bond_atom_site_label_2
_geom_bond_distance
_geom_bond_site_symmetry_2
Sn1 C7 2.105(7) .
Sn1 C8 2.120(6) .
Sn1 C9 2.123(6) .
Sn1 O2 2.202(4) 2_645
Sn1 O1 2.363(4) .
S1 C1 1.671(12) .
S1 C4 1.696(7) .
O1 C6 1.242(7) .
O2 C6 1.289(7) .
O2 Sn1 2.202(4) 2_655
C1 C2 1.306(15) .
C2 C3 1.432(14) .
C3 C4 1.426(10) .
C4 C5 1.499(9) .
C5 C6 1.507(9) .
